data_4078083
loop_
_publ_author_name
'Hu, Ping'
'Qiao, Ya-Lin'
'Wang, Jian-Qiang'
'Jin, Guo-Xin'

_publ_section_title
;
 Syntheses, Characterization, and Ethylene Polymerization of Titanium
 Complexes with Double-Duty Tridentate [ONN] Ligands
;
_journal_issue 8
_journal_name_full Organometallics
_journal_page_first 3241
_journal_paper_doi 10.1021/om300091e
_journal_volume 31
_journal_year 2012
_chemical_formula_sum 'C22 H26 N2 O'
_chemical_formula_weight 334.45
_chemical_name_systematic
; 
 ? 
;
_space_group_IT_number 61
_symmetry_cell_setting orthorhombic
_symmetry_space_group_name_Hall '-P 2ac 2ab'
_symmetry_space_group_name_H-M 'P b c a'
_atom_sites_solution_hydrogens geom
_atom_sites_solution_primary direct
_atom_sites_solution_secondary difmap
_audit_creation_method SHELXL-97
_cell_angle_alpha 90.00
_cell_angle_beta 90.00
_cell_angle_gamma 90.00
_cell_formula_units_Z 8
_cell_length_a 18.436(13)
_cell_length_b 9.448(7)
_cell_length_c 21.777(15)
_cell_measurement_reflns_used 899
_cell_measurement_temperature 293(2)
_cell_measurement_theta_max 22.806
_cell_measurement_theta_min 2.898
_cell_volume 3793(5)
_computing_cell_refinement 'Bruker SMART'
_computing_data_collection 'Bruker SMART'
_computing_data_reduction 'Bruker SHELXTL'
_computing_molecular_graphics 'Bruker SHELXTL'
_computing_publication_material 'Bruker SHELXTL'
_computing_structure_refinement 'SHELXL-97 (Sheldrick, 1997)'
_computing_structure_solution 'SHELXS-97 (Sheldrick, 1990)'
_diffrn_ambient_temperature 293(2)
_diffrn_measured_fraction_theta_full 1.000
_diffrn_measured_fraction_theta_max 1.000
_diffrn_measurement_device_type 'CCD area detector'
_diffrn_measurement_method 'phi and omega scans'
_diffrn_radiation_monochromator graphite
_diffrn_radiation_source 'fine-focus sealed tube'
_diffrn_radiation_type MoK\a
_diffrn_radiation_wavelength 0.71073
_diffrn_reflns_av_R_equivalents 0.1323
_diffrn_reflns_av_sigmaI/netI 0.0746
_diffrn_reflns_limit_h_max 22
_diffrn_reflns_limit_h_min -19
_diffrn_reflns_limit_k_max 11
_diffrn_reflns_limit_k_min -11
_diffrn_reflns_limit_l_max 22
_diffrn_reflns_limit_l_min -26
_diffrn_reflns_number 16125
_diffrn_reflns_theta_full 26.00
_diffrn_reflns_theta_max 26.00
_diffrn_reflns_theta_min 1.87
_diffrn_standards_decay_% 12.49
_exptl_absorpt_coefficient_mu 0.072
_exptl_absorpt_correction_T_max 0.9928
_exptl_absorpt_correction_T_min 0.9822
_exptl_absorpt_correction_type multi-scan
_exptl_absorpt_process_details sadabs
_exptl_crystal_colour colorless
_exptl_crystal_density_diffrn 1.171
_exptl_crystal_density_method 'not measured'
_exptl_crystal_description prism
_exptl_crystal_F_000 1440
_exptl_crystal_size_max 0.25
_exptl_crystal_size_mid 0.12
_exptl_crystal_size_min 0.10
_refine_diff_density_max 0.228
_refine_diff_density_min -0.198
_refine_diff_density_rms 0.049
_refine_ls_extinction_coef 0.0029(8)
_refine_ls_extinction_expression Fc^*^=kFc[1+0.001xFc^2^\l^3^/sin(2\q)]^-1/4^
_refine_ls_extinction_method SHELXL
_refine_ls_goodness_of_fit_ref 0.964
_refine_ls_hydrogen_treatment mixed
_refine_ls_matrix_type full
_refine_ls_number_parameters 239
_refine_ls_number_reflns 3739
_refine_ls_number_restraints 0
_refine_ls_restrained_S_all 0.964
_refine_ls_R_factor_all 0.1255
_refine_ls_R_factor_gt 0.0592
_refine_ls_shift/su_max 0.001
_refine_ls_shift/su_mean 0.000
_refine_ls_structure_factor_coef Fsqd
_refine_ls_weighting_details 'calc w=1/[\s^2^(Fo^2^)+(0.0951P)^2^+0.0000P] where P=(Fo^2^+2Fc^2^)/3'
_refine_ls_weighting_scheme calc
_refine_ls_wR_factor_gt 0.1448
_refine_ls_wR_factor_ref 0.1899
_reflns_number_gt 1955
_reflns_number_total 3739
_reflns_threshold_expression >2sigma(I)
_cod_data_source_file om300091e_si_001.cif
_cod_data_source_block Lb
_cod_depositor_comments
;
The following automatic conversions were performed:

'_symmetry_cell_setting' value 'Orthorhombic' changed to
'orthorhombic' according to
/home/saulius/struct/CIF-dictionaries/cif_core.dic dictionary named
'cif_core.dic' version 2.4.1 from 2010-06-29.

Automatic conversion script
Id: cif_fix_values 1715 2011-07-08 13:25:40Z adriana 
;
_cod_original_sg_symbol_H-M Pbca
_cod_database_code 4078083

loop_
_symmetry_equiv_pos_as_xyz
'x, y, z'
'-x+1/2, -y, z+1/2'
'x+1/2, -y+1/2, -z'
'-x, y+1/2, -z+1/2'
'-x, -y, -z'
'x-1/2, y, -z-1/2'
'-x-1/2, y-1/2, z'
'x, -y-1/2, z-1/2'

loop_
_atom_site_label
_atom_site_type_symbol
_atom_site_fract_x
_atom_site_fract_y
_atom_site_fract_z
_atom_site_U_iso_or_equiv
_atom_site_adp_type
_atom_site_occupancy
_atom_site_symmetry_multiplicity
_atom_site_calc_flag
_atom_site_refinement_flags
O1 O 0.36679(11) 0.8036(2) 0.39861(8) 0.0695(6) Uani 1 1 d .
H1 H 0.3996(19) 0.874(4) 0.4075(15) 0.114(13) Uiso 1 1 d .
N1 N 0.46157(10) 0.7656(2) 0.49708(7) 0.0490(5) Uani 1 1 d .
N2 N 0.53322(11) 0.9749(2) 0.59674(8) 0.0514(5) Uani 1 1 d .
H2' H 0.4986(14) 1.020(3) 0.5753(11) 0.063(8) Uiso 1 1 d .
C1 C 0.40829(13) 0.6678(3) 0.48613(9) 0.0502(6) Uani 1 1 d .
C2 C 0.36122(14) 0.6889(3) 0.43560(10) 0.0553(7) Uani 1 1 d .
C3 C 0.30879(16) 0.5913(3) 0.42284(13) 0.0727(8) Uani 1 1 d .
H3 H 0.2785 0.6048 0.3892 0.087 Uiso 1 1 calc R
C4 C 0.29995(17) 0.4712(3) 0.45978(14) 0.0801(9) Uani 1 1 d .
H4A H 0.2637 0.4061 0.4506 0.096 Uiso 1 1 calc R
C5 C 0.34360(17) 0.4491(3) 0.50866(13) 0.0748(8) Uani 1 1 d .
H5 H 0.3372 0.3690 0.5329 0.090 Uiso 1 1 calc R
C6 C 0.39886(15) 0.5470(3) 0.52310(10) 0.0595(7) Uani 1 1 d .
C7 C 0.44580(17) 0.5307(3) 0.57316(11) 0.0680(8) Uani 1 1 d .
H7 H 0.4414 0.4523 0.5987 0.082 Uiso 1 1 calc R
C8 C 0.49770(16) 0.6291(3) 0.58451(10) 0.0635(7) Uani 1 1 d .
H8 H 0.5284 0.6196 0.6181 0.076 Uiso 1 1 calc R
C9 C 0.50441(13) 0.7455(3) 0.54477(9) 0.0513(6) Uani 1 1 d .
C10 C 0.55970(13) 0.8585(3) 0.55793(9) 0.0551(7) Uani 1 1 d .
H10A H 0.6011 0.8151 0.5779 0.066 Uiso 1 1 calc R
H10B H 0.5764 0.8976 0.5192 0.066 Uiso 1 1 calc R
C11 C 0.50499(13) 0.9353(2) 0.65611(9) 0.0486(6) Uani 1 1 d .
C12 C 0.43046(14) 0.9301(3) 0.66676(10) 0.0552(6) Uani 1 1 d .
C13 C 0.40681(16) 0.8986(3) 0.72551(11) 0.0754(9) Uani 1 1 d .
H13 H 0.3573 0.8983 0.7338 0.090 Uiso 1 1 calc R
C14 C 0.45448(18) 0.8680(4) 0.77163(12) 0.0870(10) Uani 1 1 d .
H14 H 0.4374 0.8466 0.8107 0.104 Uiso 1 1 calc R
C15 C 0.52690(17) 0.8687(4) 0.76031(10) 0.0760(9) Uani 1 1 d .
H15 H 0.5588 0.8450 0.7918 0.091 Uiso 1 1 calc R
C16 C 0.55463(14) 0.9040(3) 0.70290(9) 0.0553(7) Uani 1 1 d .
C17 C 0.37456(13) 0.9566(3) 0.61637(11) 0.0595(7) Uani 1 1 d .
H17 H 0.3997 0.9425 0.5772 0.071 Uiso 1 1 calc R
C18 C 0.31266(17) 0.8510(4) 0.61784(15) 0.0951(11) Uani 1 1 d .
H18A H 0.2825 0.8695 0.6529 0.143 Uiso 1 1 calc R
H18B H 0.3319 0.7568 0.6206 0.143 Uiso 1 1 calc R
H18C H 0.2844 0.8599 0.5810 0.143 Uiso 1 1 calc R
C19 C 0.3479(2) 1.1070(4) 0.61655(16) 0.1027(12) Uani 1 1 d .
H19A H 0.3231 1.1258 0.6544 0.154 Uiso 1 1 calc R
H19B H 0.3152 1.1210 0.5828 0.154 Uiso 1 1 calc R
H19C H 0.3885 1.1701 0.6125 0.154 Uiso 1 1 calc R
C20 C 0.63623(14) 0.9091(3) 0.69476(11) 0.0624(7) Uani 1 1 d .
H20 H 0.6461 0.9431 0.6531 0.075 Uiso 1 1 calc R
C21 C 0.67118(18) 1.0126(4) 0.73955(15) 0.0967(11) Uani 1 1 d .
H21A H 0.6483 1.1035 0.7357 0.145 Uiso 1 1 calc R
H21B H 0.7219 1.0213 0.7304 0.145 Uiso 1 1 calc R
H21C H 0.6653 0.9783 0.7807 0.145 Uiso 1 1 calc R
C22 C 0.66963(17) 0.7628(4) 0.70078(14) 0.0874(10) Uani 1 1 d .
H22A H 0.6579 0.7241 0.7403 0.131 Uiso 1 1 calc R
H22B H 0.7213 0.7696 0.6966 0.131 Uiso 1 1 calc R
H22C H 0.6507 0.7022 0.6692 0.131 Uiso 1 1 calc R

loop_
_atom_site_aniso_label
_atom_site_aniso_U_11
_atom_site_aniso_U_22
_atom_site_aniso_U_33
_atom_site_aniso_U_23
_atom_site_aniso_U_13
_atom_site_aniso_U_12
O1 0.0775(14) 0.0719(14) 0.0590(10) 0.0120(9) -0.0164(9) -0.0133(11)
N1 0.0556(12) 0.0564(13) 0.0352(9) -0.0008(8) 0.0019(8) 0.0034(10)
N2 0.0572(13) 0.0599(14) 0.0370(10) 0.0080(9) -0.0027(9) 0.0048(11)
C1 0.0568(15) 0.0562(16) 0.0377(11) -0.0045(10) 0.0060(10) 0.0014(12)
C2 0.0587(17) 0.0597(17) 0.0474(13) -0.0027(11) 0.0028(11) -0.0016(13)
C3 0.069(2) 0.081(2) 0.0685(16) -0.0014(15) -0.0109(13) -0.0112(17)
C4 0.077(2) 0.076(2) 0.087(2) -0.0031(17) 0.0046(17) -0.0221(17)
C5 0.086(2) 0.0648(19) 0.0735(18) 0.0054(14) 0.0135(16) -0.0090(17)
C6 0.0694(17) 0.0606(17) 0.0483(13) 0.0016(11) 0.0124(12) -0.0024(14)
C7 0.092(2) 0.0615(18) 0.0505(14) 0.0114(12) 0.0106(14) 0.0038(17)
C8 0.080(2) 0.0686(18) 0.0415(12) 0.0062(12) -0.0036(12) 0.0034(16)
C9 0.0601(16) 0.0587(15) 0.0350(11) -0.0017(10) 0.0041(10) 0.0035(13)
C10 0.0545(15) 0.0752(18) 0.0355(11) 0.0040(10) 0.0022(10) 0.0074(14)
C11 0.0592(16) 0.0518(14) 0.0350(11) 0.0013(9) 0.0005(10) 0.0008(12)
C12 0.0573(17) 0.0637(17) 0.0445(12) -0.0029(11) 0.0014(11) 0.0014(13)
C13 0.0680(19) 0.105(2) 0.0529(14) 0.0016(14) 0.0128(13) -0.0010(17)
C14 0.092(2) 0.128(3) 0.0414(14) 0.0145(16) 0.0153(14) -0.004(2)
C15 0.086(2) 0.106(2) 0.0365(13) 0.0109(13) -0.0053(12) -0.0020(18)
C16 0.0640(17) 0.0627(17) 0.0393(12) 0.0047(10) -0.0035(11) -0.0023(13)
C17 0.0520(16) 0.0736(19) 0.0528(13) -0.0019(13) 0.0011(11) 0.0060(14)
C18 0.067(2) 0.117(3) 0.102(2) 0.004(2) -0.0126(17) -0.020(2)
C19 0.127(3) 0.090(3) 0.091(2) -0.0080(18) -0.029(2) 0.037(2)
C20 0.0601(18) 0.077(2) 0.0505(14) 0.0177(12) -0.0120(11) -0.0026(14)
C21 0.086(2) 0.111(3) 0.093(2) 0.0058(19) -0.0354(17) -0.017(2)
C22 0.084(2) 0.094(2) 0.0842(19) 0.0299(17) -0.0034(16) 0.0173(19)

loop_
_atom_type_symbol
_atom_type_description
_atom_type_scat_dispersion_real
_atom_type_scat_dispersion_imag
_atom_type_scat_source
C C 0.0033 0.0016 'International Tables Vol C Tables 4.2.6.8 and 6.1.1.4'
H H 0.0000 0.0000 'International Tables Vol C Tables 4.2.6.8 and 6.1.1.4'
N N 0.0061 0.0033 'International Tables Vol C Tables 4.2.6.8 and 6.1.1.4'
O O 0.0106 0.0060 'International Tables Vol C Tables 4.2.6.8 and 6.1.1.4'

loop_
_geom_angle_atom_site_label_1
_geom_angle_atom_site_label_2
_geom_angle_atom_site_label_3
_geom_angle
C9 N1 C1 118.0(2)
C11 N2 C10 116.14(19)
N1 C1 C6 122.4(2)
N1 C1 C2 118.7(2)
C6 C1 C2 118.9(2)
O1 C2 C3 118.2(2)
O1 C2 C1 121.9(2)
C3 C2 C1 119.8(2)
C2 C3 C4 120.9(3)
C5 C4 C3 120.6(3)
C4 C5 C6 120.3(3)
C7 C6 C1 117.3(3)
C7 C6 C5 123.2(3)
C1 C6 C5 119.5(2)
C8 C7 C6 120.2(3)
C7 C8 C9 119.1(2)
N1 C9 C8 123.1(2)
N1 C9 C10 117.0(2)
C8 C9 C10 119.9(2)
N2 C10 C9 114.6(2)
C12 C11 C16 121.0(2)
C12 C11 N2 120.91(19)
C16 C11 N2 118.1(2)
C13 C12 C11 118.2(2)
C13 C12 C17 119.2(2)
C11 C12 C17 122.7(2)
C14 C13 C12 121.5(3)
C15 C14 C13 119.9(2)
C14 C15 C16 121.7(2)
C15 C16 C11 117.7(2)
C15 C16 C20 118.5(2)
C11 C16 C20 123.8(2)
C19 C17 C18 112.1(3)
C19 C17 C12 111.9(2)
C18 C17 C12 112.7(2)
C16 C20 C22 111.3(2)
C16 C20 C21 111.4(2)
C22 C20 C21 110.9(2)

loop_
_geom_bond_atom_site_label_1
_geom_bond_atom_site_label_2
_geom_bond_distance
O1 C2 1.354(3)
N1 C9 1.319(3)
N1 C1 1.370(3)
N2 C11 1.443(3)
N2 C10 1.471(3)
C1 C6 1.407(3)
C1 C2 1.415(3)
C2 C3 1.364(4)
C3 C4 1.400(4)
C4 C5 1.351(4)
C5 C6 1.412(4)
C6 C7 1.400(4)
C7 C8 1.357(4)
C8 C9 1.405(3)
C9 C10 1.504(4)
C11 C12 1.394(4)
C11 C16 1.401(3)
C12 C13 1.384(3)
C12 C17 1.526(3)
C13 C14 1.365(4)
C14 C15 1.358(4)
C15 C16 1.391(3)
C16 C20 1.516(4)
C17 C19 1.503(4)
C17 C18 1.516(4)
C20 C22 1.518(4)
C20 C21 1.524(4)

loop_
_geom_hbond_atom_site_label_D
_geom_hbond_atom_site_label_H
_geom_hbond_atom_site_label_A
_geom_hbond_distance_DH
_geom_hbond_distance_HA
_geom_hbond_distance_DA
_geom_hbond_angle_DHA
_geom_hbond_site_symmetry_A
O1 H1 N2 0.92(4) 1.89(4) 2.790(3) 165(3) 5_676

loop_
_cod_related_entry_id
_cod_related_entry_database
_cod_related_entry_code
1 ChemSpider 30659830
